data_7039640
loop_
_publ_author_name
'Abubekerov, Mark'
'Eymann, L\'eonard Y M'
'Gianetti, Thomas L.'
'Arnold, John'

_publ_section_title
;
 Activation of heteroallenes by coordinatively unsaturated nickel(ii)
 alkyl complexes supported by the hydrotris(3-phenyl-5-methyl)pyrazolyl
 borate (Tp(Ph,Me)) ligand.
;
_journal_issue 37
_journal_name_full 'Dalton transactions (Cambridge, England : 2003)'
_journal_page_first 14581
_journal_page_last 14590
_journal_paper_doi 10.1039/c6dt01585a
_journal_volume 45
_journal_year 2016
_chemical_formula_moiety 'C31 H28 B N6 Ni O'
_chemical_formula_sum 'C31 H28 B N6 Ni O'
_chemical_formula_weight 570.11
_chemical_name_common 'Complex 6'
_chemical_name_systematic 'Complex 6'
_chemical_properties_physical Air-sensitive,Moisture-sensitive
_chemical_temperature_decomposition 463.2
_space_group_IT_number 14
_symmetry_cell_setting monoclinic
_symmetry_space_group_name_Hall '-P 2yn'
_symmetry_space_group_name_H-M 'P 1 21/n 1'
_atom_sites_solution_hydrogens geom
_atom_sites_solution_primary direct
_atom_sites_solution_secondary difmap
_audit_creation_method SHELXL-97
_audit_update_record
;
2016-05-13 deposited with the CCDC.
2016-06-21 downloaded from the CCDC.
;
_cell_angle_alpha 90.000(5)
_cell_angle_beta 100.343(5)
_cell_angle_gamma 90.000(5)
_cell_formula_units_Z 4
_cell_length_a 11.481(5)
_cell_length_b 15.958(5)
_cell_length_c 15.833(5)
_cell_measurement_reflns_used 8470
_cell_measurement_temperature 100(2)
_cell_measurement_theta_max 24.59
_cell_measurement_theta_min 2.21
_cell_volume 2853.7(18)
_computing_cell_refinement 'Bruker APEX2 v.2011.4'
_computing_data_collection 'Bruker APEX2 v.2011.4'
_computing_data_reduction 'Bruker APEX2 v.2011.4'
_computing_molecular_graphics ORTEP-32
_computing_publication_material WinGX
_computing_structure_refinement SHELXL-97
_computing_structure_solution SIR-92
_diffrn_ambient_temperature 100(2)
_diffrn_detector_area_resol_mean 8.366
_diffrn_measured_fraction_theta_full 1.000
_diffrn_measured_fraction_theta_max 0.998
_diffrn_measurement_device_type 'Bruker APEX-II CCD'
_diffrn_measurement_method '\f and \w scans'
_diffrn_radiation_monochromator graphite
_diffrn_radiation_source 'fine-focus sealed tube'
_diffrn_radiation_type MoK\a
_diffrn_radiation_wavelength 0.71073
_diffrn_reflns_av_R_equivalents 0.1244
_diffrn_reflns_av_sigmaI/netI 0.0662
_diffrn_reflns_limit_h_max 13
_diffrn_reflns_limit_h_min -13
_diffrn_reflns_limit_k_max 19
_diffrn_reflns_limit_k_min -19
_diffrn_reflns_limit_l_max 19
_diffrn_reflns_limit_l_min -19
_diffrn_reflns_number 53528
_diffrn_reflns_theta_full 25.00
_diffrn_reflns_theta_max 25.42
_diffrn_reflns_theta_min 1.83
_exptl_absorpt_coefficient_mu 0.715
_exptl_absorpt_correction_T_max 0.8109
_exptl_absorpt_correction_T_min 0.6585
_exptl_absorpt_correction_type multi-scan
_exptl_absorpt_process_details SADABS
_exptl_crystal_colour colourless
_exptl_crystal_density_diffrn 1.327
_exptl_crystal_density_method 'not measured'
_exptl_crystal_description plate
_exptl_crystal_F_000 1188
_exptl_crystal_recrystallization_method 'Re-crystallisation from solvent'
_exptl_crystal_size_max 0.09
_exptl_crystal_size_mid 0.08
_exptl_crystal_size_min 0.02
_refine_diff_density_max 0.366
_refine_diff_density_min -0.450
_refine_diff_density_rms 0.067
_refine_ls_extinction_method none
_refine_ls_goodness_of_fit_ref 1.018
_refine_ls_hydrogen_treatment mixed
_refine_ls_matrix_type full
_refine_ls_number_parameters 368
_refine_ls_number_reflns 5259
_refine_ls_number_restraints 0
_refine_ls_restrained_S_all 1.018
_refine_ls_R_factor_all 0.0889
_refine_ls_R_factor_gt 0.0484
_refine_ls_shift/su_max 0.000
_refine_ls_shift/su_mean 0.000
_refine_ls_structure_factor_coef Fsqd
_refine_ls_weighting_details 'calc w=1/[\s^2^(Fo^2^)+(0.0327P)^2^+3.0717P] where P=(Fo^2^+2Fc^2^)/3'
_refine_ls_weighting_scheme calc
_refine_ls_wR_factor_gt 0.0951
_refine_ls_wR_factor_ref 0.1097
_reflns_number_gt 3491
_reflns_number_total 5259
_reflns_threshold_expression >2sigma(I)
_cod_data_source_file c6dt01585a1.cif
_cod_data_source_block Complex_6
_cod_depositor_comments
;
The following automatic conversions were performed:

'_chemical_melting_point' tag was changed to
'_chemical_temperature_decomposition' since the value had been '463.2
(dec.)'. The value '463.2 (dec.)' was changed to '463.2'.

'_symmetry_cell_setting' value 'Monoclinic' changed to 'monoclinic'
according to
/usr/data/users/saulius/crontab/automatic-downloads/rss-feeds/RSC/lib/dictionaries/cif_core.dic
dictionary named 'cif_core.dic' version 2.4.2 from 2011-04-26.

Automatic conversion script
Id: cif_fix_values 4268 2015-11-12 08:31:59Z antanas 

 Adding full bibliography for 7039640--7039649.cif.
;
_cod_original_sg_symbol_H-M P2(1)/n
_cod_database_code 7039640
_solvent_exptl_crystal_recrystallization_method Hexanes

loop_
_symmetry_equiv_pos_as_xyz
'x, y, z'
'-x+1/2, y+1/2, -z+1/2'
'-x, -y, -z'
'x-1/2, -y-1/2, z-1/2'

loop_
_atom_site_label
_atom_site_type_symbol
_atom_site_fract_x
_atom_site_fract_y
_atom_site_fract_z
_atom_site_U_iso_or_equiv
_atom_site_adp_type
_atom_site_occupancy
_atom_site_symmetry_multiplicity
_atom_site_calc_flag
_atom_site_refinement_flags
C1 C 0.1044(3) 0.0321(3) 0.7253(2) 0.0404(10) Uani 1 1 d .
C2 C 0.5690(3) -0.2381(2) 0.8450(2) 0.0370(9) Uani 1 1 d .
H2A H 0.5995 -0.2337 0.7926 0.056 Uiso 1 1 calc R
H2B H 0.5665 -0.2960 0.8610 0.056 Uiso 1 1 calc R
H2C H 0.6194 -0.2078 0.8896 0.056 Uiso 1 1 calc R
C3 C 0.4466(3) -0.2021(2) 0.8321(2) 0.0284(8) Uani 1 1 d .
C4 C 0.3412(3) -0.2423(2) 0.8314(2) 0.0291(8) Uani 1 1 d .
H4 H 0.3300 -0.2992 0.8399 0.035 Uiso 1 1 calc R
C5 C 0.2538(3) -0.1806(2) 0.8152(2) 0.0254(8) Uani 1 1 d .
C6 C 0.1262(3) -0.1906(2) 0.8121(2) 0.0293(8) Uani 1 1 d .
C7 C 0.0697(3) -0.2627(2) 0.7759(2) 0.0334(9) Uani 1 1 d .
H7 H 0.1124 -0.3022 0.7509 0.040 Uiso 1 1 calc R
C8 C -0.0490(4) -0.2763(3) 0.7765(3) 0.0454(11) Uani 1 1 d .
H8 H -0.0858 -0.3244 0.7516 0.055 Uiso 1 1 calc R
C9 C -0.1122(4) -0.2187(3) 0.8137(3) 0.0555(13) Uani 1 1 d .
H9 H -0.1919 -0.2282 0.8147 0.067 Uiso 1 1 calc R
C10 C -0.0581(4) -0.1464(3) 0.8501(3) 0.0510(12) Uani 1 1 d .
H10 H -0.1018 -0.1074 0.8749 0.061 Uiso 1 1 calc R
C11 C 0.0609(3) -0.1320(2) 0.8496(2) 0.0390(10) Uani 1 1 d .
H11 H 0.0971 -0.0836 0.8742 0.047 Uiso 1 1 calc R
C12 C 0.6760(3) 0.0576(2) 0.9597(2) 0.0369(9) Uani 1 1 d .
H12A H 0.6856 0.0009 0.9798 0.055 Uiso 1 1 calc R
H12B H 0.7075 0.0952 1.0055 0.055 Uiso 1 1 calc R
H12C H 0.7176 0.0653 0.9128 0.055 Uiso 1 1 calc R
C13 C 0.5480(3) 0.0756(2) 0.9302(2) 0.0293(8) Uani 1 1 d .
C14 C 0.4800(3) 0.1399(2) 0.9534(2) 0.0305(8) Uani 1 1 d .
H14 H 0.5053 0.1827 0.9922 0.037 Uiso 1 1 calc R
C15 C 0.3661(3) 0.1282(2) 0.9073(2) 0.0286(8) Uani 1 1 d .
C16 C 0.2588(3) 0.1791(2) 0.9072(2) 0.0320(9) Uani 1 1 d .
C17 C 0.1485(3) 0.1432(2) 0.9034(2) 0.0375(9) Uani 1 1 d .
H17 H 0.1412 0.0851 0.9036 0.045 Uiso 1 1 calc R
C18 C 0.0479(4) 0.1929(3) 0.8993(3) 0.0463(11) Uani 1 1 d .
H18 H -0.0258 0.1680 0.8972 0.056 Uiso 1 1 calc R
C19 C 0.0574(4) 0.2795(3) 0.8985(2) 0.0450(11) Uani 1 1 d .
H19 H -0.0100 0.3128 0.8941 0.054 Uiso 1 1 calc R
C20 C 0.1670(4) 0.3157(2) 0.9043(2) 0.0434(10) Uani 1 1 d .
H20 H 0.1738 0.3737 0.9055 0.052 Uiso 1 1 calc R
C21 C 0.2677(4) 0.2667(2) 0.9084(2) 0.0389(9) Uani 1 1 d .
H21 H 0.3413 0.2921 0.9119 0.047 Uiso 1 1 calc R
C22 C 0.7033(3) -0.0151(2) 0.6969(2) 0.0383(9) Uani 1 1 d .
H22A H 0.7436 -0.0016 0.6505 0.057 Uiso 1 1 calc R
H22B H 0.7115 -0.0740 0.7093 0.057 Uiso 1 1 calc R
H22C H 0.7371 0.0164 0.7469 0.057 Uiso 1 1 calc R
C23 C 0.5749(3) 0.0062(2) 0.6718(2) 0.0276(8) Uani 1 1 d .
C24 C 0.5169(3) 0.0463(2) 0.5988(2) 0.0295(8) Uani 1 1 d .
H24 H 0.5504 0.0658 0.5532 0.035 Uiso 1 1 calc R
C25 C 0.3986(3) 0.0516(2) 0.6070(2) 0.0244(8) Uani 1 1 d .
C26 C 0.2997(3) 0.0877(2) 0.5460(2) 0.0260(8) Uani 1 1 d .
C27 C 0.1907(3) 0.0477(2) 0.5249(2) 0.0304(8) Uani 1 1 d .
H27 H 0.1776 -0.0025 0.5516 0.036 Uiso 1 1 calc R
C28 C 0.1010(3) 0.0824(2) 0.4640(2) 0.0356(9) Uani 1 1 d .
H28 H 0.0285 0.0551 0.4501 0.043 Uiso 1 1 calc R
C29 C 0.1188(3) 0.1569(2) 0.4241(2) 0.0382(10) Uani 1 1 d .
H29 H 0.0588 0.1796 0.3832 0.046 Uiso 1 1 calc R
C30 C 0.2262(3) 0.1978(2) 0.4452(2) 0.0406(10) Uani 1 1 d .
H30 H 0.2385 0.2482 0.4186 0.049 Uiso 1 1 calc R
C31 C 0.3155(3) 0.1637(2) 0.5058(2) 0.0321(9) Uani 1 1 d .
H31 H 0.3872 0.1919 0.5200 0.039 Uiso 1 1 calc R
B1 B 0.5091(4) -0.0449(3) 0.8145(2) 0.0268(9) Uani 1 1 d .
N1 N 0.3037(2) -0.10551(17) 0.80570(17) 0.0263(7) Uani 1 1 d .
N2 N 0.4242(2) -0.11944(18) 0.81728(17) 0.0265(7) Uani 1 1 d .
N3 N 0.3638(2) 0.06027(17) 0.85646(17) 0.0271(7) Uani 1 1 d .
N4 N 0.4764(2) 0.02730(17) 0.87139(17) 0.0272(7) Uani 1 1 d .
N5 N 0.3840(2) 0.01690(17) 0.68193(17) 0.0246(6) Uani 1 1 d .
N6 N 0.4938(2) -0.01061(17) 0.72167(16) 0.0258(6) Uani 1 1 d .
O1 O 0.0060(3) 0.0485(2) 0.7140(2) 0.0637(9) Uani 1 1 d .
Ni1 Ni 0.25608(4) 0.00754(3) 0.75591(3) 0.02641(14) Uani 1 1 d .
H1 H 0.604(2) -0.0625(17) 0.8371(17) 0.013(7) Uiso 1 1 d .

loop_
_atom_site_aniso_label
_atom_site_aniso_U_11
_atom_site_aniso_U_22
_atom_site_aniso_U_33
_atom_site_aniso_U_23
_atom_site_aniso_U_13
_atom_site_aniso_U_12
C1 0.023(2) 0.064(3) 0.033(2) -0.0001(19) 0.0017(17) 0.0113(19)
C2 0.027(2) 0.041(2) 0.043(2) -0.0004(18) 0.0074(17) 0.0081(18)
C3 0.030(2) 0.029(2) 0.026(2) -0.0034(15) 0.0052(16) 0.0051(16)
C4 0.026(2) 0.031(2) 0.031(2) -0.0011(15) 0.0070(16) -0.0001(16)
C5 0.0229(19) 0.033(2) 0.0198(18) 0.0003(14) 0.0039(15) -0.0005(16)
C6 0.026(2) 0.037(2) 0.024(2) 0.0103(16) 0.0025(16) 0.0028(17)
C7 0.032(2) 0.041(2) 0.025(2) 0.0110(16) -0.0011(16) -0.0034(18)
C8 0.035(2) 0.054(3) 0.044(3) 0.021(2) -0.001(2) -0.012(2)
C9 0.025(2) 0.077(3) 0.064(3) 0.031(3) 0.006(2) -0.005(2)
C10 0.032(2) 0.068(3) 0.057(3) 0.020(2) 0.018(2) 0.016(2)
C11 0.030(2) 0.047(2) 0.041(2) 0.0111(19) 0.0106(18) 0.0056(18)
C12 0.031(2) 0.048(2) 0.029(2) 0.0014(17) -0.0009(17) -0.0053(18)
C13 0.033(2) 0.035(2) 0.0207(19) 0.0021(15) 0.0064(16) -0.0074(17)
C14 0.040(2) 0.030(2) 0.0212(19) -0.0014(15) 0.0058(17) -0.0041(17)
C15 0.032(2) 0.032(2) 0.0238(19) 0.0022(15) 0.0089(16) 0.0017(16)
C16 0.042(2) 0.034(2) 0.0213(19) 0.0008(15) 0.0097(17) 0.0052(18)
C17 0.041(2) 0.035(2) 0.038(2) -0.0008(17) 0.0119(19) 0.0055(19)
C18 0.037(2) 0.062(3) 0.043(3) -0.004(2) 0.014(2) 0.005(2)
C19 0.053(3) 0.052(3) 0.033(2) 0.0058(19) 0.017(2) 0.023(2)
C20 0.057(3) 0.034(2) 0.041(2) 0.0041(18) 0.012(2) 0.012(2)
C21 0.044(2) 0.039(2) 0.036(2) 0.0011(17) 0.0129(19) 0.0020(19)
C22 0.025(2) 0.057(3) 0.033(2) -0.0030(19) 0.0074(16) 0.0005(19)
C23 0.0219(18) 0.036(2) 0.0252(18) -0.0092(16) 0.0059(14) -0.0005(16)
C24 0.028(2) 0.038(2) 0.0228(19) -0.0035(15) 0.0058(16) -0.0021(16)
C25 0.0234(19) 0.0288(19) 0.0206(19) -0.0048(14) 0.0028(15) -0.0032(15)
C26 0.028(2) 0.0310(19) 0.0206(18) -0.0047(14) 0.0077(15) 0.0031(16)
C27 0.031(2) 0.037(2) 0.025(2) 0.0034(16) 0.0078(16) 0.0003(17)
C28 0.025(2) 0.052(2) 0.029(2) 0.0043(17) 0.0032(16) 0.0022(18)
C29 0.032(2) 0.052(3) 0.031(2) 0.0095(18) 0.0049(18) 0.0159(19)
C30 0.042(3) 0.040(2) 0.041(2) 0.0106(18) 0.012(2) 0.0062(19)
C31 0.033(2) 0.036(2) 0.029(2) -0.0017(16) 0.0123(17) -0.0023(17)
B1 0.021(2) 0.036(2) 0.021(2) -0.0041(17) 0.0010(17) 0.0015(18)
N1 0.0178(15) 0.0385(18) 0.0219(16) -0.0007(13) 0.0014(12) 0.0014(13)
N2 0.0184(16) 0.0375(18) 0.0234(16) -0.0025(12) 0.0033(12) 0.0018(13)
N3 0.0224(16) 0.0336(17) 0.0249(16) -0.0010(13) 0.0029(12) 0.0024(13)
N4 0.0245(16) 0.0345(17) 0.0218(15) 0.0008(12) 0.0020(12) 0.0003(13)
N5 0.0169(14) 0.0338(16) 0.0226(15) -0.0009(12) 0.0019(11) 0.0019(12)
N6 0.0209(15) 0.0318(16) 0.0242(15) -0.0012(13) 0.0026(12) 0.0017(13)
O1 0.043(2) 0.078(2) 0.067(2) 0.0010(17) 0.0014(16) 0.0076(17)
Ni1 0.0209(2) 0.0341(3) 0.0242(2) 0.0007(2) 0.00379(17) 0.0030(2)

loop_
_atom_type_symbol
_atom_type_description
_atom_type_scat_dispersion_real
_atom_type_scat_dispersion_imag
_atom_type_scat_source
C C 0.0033 0.0016 'International Tables Vol C Tables 4.2.6.8 and 6.1.1.4'
H H 0.0000 0.0000 'International Tables Vol C Tables 4.2.6.8 and 6.1.1.4'
B B 0.0013 0.0007 'International Tables Vol C Tables 4.2.6.8 and 6.1.1.4'
N N 0.0061 0.0033 'International Tables Vol C Tables 4.2.6.8 and 6.1.1.4'
O O 0.0106 0.0060 'International Tables Vol C Tables 4.2.6.8 and 6.1.1.4'
Ni Ni 0.3393 1.1124 'International Tables Vol C Tables 4.2.6.8 and 6.1.1.4'

loop_
_geom_angle_atom_site_label_1
_geom_angle_atom_site_label_2
_geom_angle_atom_site_label_3
_geom_angle
O1 C1 Ni1 173.2(4)
C3 C2 H2A 109.5
C3 C2 H2B 109.5
H2A C2 H2B 109.5
C3 C2 H2C 109.5
H2A C2 H2C 109.5
H2B C2 H2C 109.5
N2 C3 C4 108.3(3)
N2 C3 C2 122.8(3)
C4 C3 C2 128.9(3)
C3 C4 C5 106.0(3)
C3 C4 H4 127.0
C5 C4 H4 127.0
N1 C5 C4 110.0(3)
N1 C5 C6 122.4(3)
C4 C5 C6 127.6(3)
C7 C6 C11 118.9(3)
C7 C6 C5 119.5(3)
C11 C6 C5 121.5(3)
C8 C7 C6 120.9(4)
C8 C7 H7 119.5
C6 C7 H7 119.5
C9 C8 C7 119.9(4)
C9 C8 H8 120.1
C7 C8 H8 120.1
C8 C9 C10 120.3(4)
C8 C9 H9 119.8
C10 C9 H9 119.8
C9 C10 C11 120.3(4)
C9 C10 H10 119.9
C11 C10 H10 119.9
C10 C11 C6 119.7(4)
C10 C11 H11 120.1
C6 C11 H11 120.1
C13 C12 H12A 109.5
C13 C12 H12B 109.5
H12A C12 H12B 109.5
C13 C12 H12C 109.5
H12A C12 H12C 109.5
H12B C12 H12C 109.5
N4 C13 C14 107.6(3)
N4 C13 C12 123.1(3)
C14 C13 C12 129.4(3)
C13 C14 C15 106.5(3)
C13 C14 H14 126.7
C15 C14 H14 126.7
N3 C15 C14 109.7(3)
N3 C15 C16 121.0(3)
C14 C15 C16 129.2(3)
C17 C16 C21 118.6(3)
C17 C16 C15 122.0(3)
C21 C16 C15 119.4(3)
C16 C17 C18 120.7(4)
C16 C17 H17 119.6
C18 C17 H17 119.6
C19 C18 C17 120.2(4)
C19 C18 H18 119.9
C17 C18 H18 119.9
C20 C19 C18 119.4(4)
C20 C19 H19 120.3
C18 C19 H19 120.3
C19 C20 C21 120.9(4)
C19 C20 H20 119.6
C21 C20 H20 119.6
C20 C21 C16 120.2(4)
C20 C21 H21 119.9
C16 C21 H21 119.9
C23 C22 H22A 109.5
C23 C22 H22B 109.5
H22A C22 H22B 109.5
C23 C22 H22C 109.5
H22A C22 H22C 109.5
H22B C22 H22C 109.5
N6 C23 C24 107.6(3)
N6 C23 C22 123.3(3)
C24 C23 C22 129.1(3)
C23 C24 C25 106.3(3)
C23 C24 H24 126.8
C25 C24 H24 126.8
N5 C25 C24 109.7(3)
N5 C25 C26 122.4(3)
C24 C25 C26 127.9(3)
C27 C26 C31 118.3(3)
C27 C26 C25 122.3(3)
C31 C26 C25 119.4(3)
C26 C27 C28 120.3(3)
C26 C27 H27 119.8
C28 C27 H27 119.8
C29 C28 C27 120.5(4)
C29 C28 H28 119.7
C27 C28 H28 119.7
C28 C29 C30 119.7(3)
C28 C29 H29 120.1
C30 C29 H29 120.1
C29 C30 C31 120.0(4)
C29 C30 H30 120.0
C31 C30 H30 120.0
C30 C31 C26 121.1(4)
C30 C31 H31 119.4
C26 C31 H31 119.4
N2 B1 N6 109.6(3)
N2 B1 N4 109.6(3)
N6 B1 N4 107.0(3)
N2 B1 H1 112.4(14)
N6 B1 H1 109.2(14)
N4 B1 H1 108.9(14)
C5 N1 N2 106.1(3)
C5 N1 Ni1 138.8(2)
N2 N1 Ni1 113.2(2)
C3 N2 N1 109.5(3)
C3 N2 B1 130.8(3)
N1 N2 B1 119.7(3)
C15 N3 N4 106.7(3)
C15 N3 Ni1 138.7(2)
N4 N3 Ni1 113.6(2)
C13 N4 N3 109.5(3)
C13 N4 B1 129.6(3)
N3 N4 B1 120.1(3)
C25 N5 N6 106.6(3)
C25 N5 Ni1 138.8(2)
N6 N5 Ni1 114.12(19)
C23 N6 N5 109.9(3)
C23 N6 B1 130.7(3)
N5 N6 B1 119.0(3)
C1 Ni1 N1 119.59(16)
C1 Ni1 N3 123.97(15)
N1 Ni1 N3 88.83(11)
C1 Ni1 N5 127.00(15)
N1 Ni1 N5 96.77(11)
N3 Ni1 N5 91.15(11)

loop_
_geom_bond_atom_site_label_1
_geom_bond_atom_site_label_2
_geom_bond_distance
C1 O1 1.141(4)
C1 Ni1 1.766(4)
C2 C3 1.498(5)
C2 H2A 0.9600
C2 H2B 0.9600
C2 H2C 0.9600
C3 N2 1.356(4)
C3 C4 1.369(5)
C4 C5 1.396(5)
C4 H4 0.9300
C5 N1 1.349(4)
C5 C6 1.466(5)
C6 C7 1.392(5)
C6 C11 1.396(5)
C7 C8 1.381(5)
C7 H7 0.9300
C8 C9 1.368(6)
C8 H8 0.9300
C9 C10 1.386(6)
C9 H9 0.9300
C10 C11 1.387(5)
C10 H10 0.9300
C11 H11 0.9300
C12 C13 1.488(5)
C12 H12A 0.9600
C12 H12B 0.9600
C12 H12C 0.9600
C13 N4 1.364(4)
C13 C14 1.379(5)
C14 C15 1.391(5)
C14 H14 0.9300
C15 N3 1.347(4)
C15 C16 1.475(5)
C16 C17 1.382(5)
C16 C21 1.402(5)
C17 C18 1.394(5)
C17 H17 0.9300
C18 C19 1.385(6)
C18 H18 0.9300
C19 C20 1.373(6)
C19 H19 0.9300
C20 C21 1.387(5)
C20 H20 0.9300
C21 H21 0.9300
C22 C23 1.495(5)
C22 H22A 0.9600
C22 H22B 0.9600
C22 H22C 0.9600
C23 N6 1.352(4)
C23 C24 1.383(5)
C24 C25 1.390(5)
C24 H24 0.9300
C25 N5 1.346(4)
C25 C26 1.470(5)
C26 C27 1.391(5)
C26 C31 1.397(5)
C27 C28 1.394(5)
C27 H27 0.9300
C28 C29 1.378(5)
C28 H28 0.9300
C29 C30 1.382(5)
C29 H29 0.9300
C30 C31 1.383(5)
C30 H30 0.9300
C31 H31 0.9300
B1 N2 1.544(5)
B1 N6 1.548(5)
B1 N4 1.549(5)
B1 H1 1.12(3)
N1 N2 1.380(4)
N1 Ni1 2.005(3)
N3 N4 1.377(4)
N3 Ni1 2.016(3)
N5 N6 1.376(4)
N5 Ni1 2.041(3)
